data_7700449
loop_
_publ_author_name
'Stetsiuk, Oleh'
'Petrusenko, Svitlana R.'
'Sorace, Lorenzo'
'Lupan, Alexandru'
'Attia, Amr A. A.'
'Kokozay, Vladimir N.'
'El-Ghayoury, Abdelkrim'
'Avarvari, Narcis'

_publ_section_title
;
 Versatile coordination behaviour of the chloro-tetrazine-picolylamine
 ligand: mixed-valence binuclear Cu(i)/Cu(ii) complexes.
;
_journal_issue 31
_journal_name_full 'Dalton transactions (Cambridge, England : 2003)'
_journal_page_first 11966
_journal_page_last 11977
_journal_paper_doi 10.1039/c9dt02379h
_journal_volume 48
_journal_year 2019
_chemical_formula_moiety 'C18 H9 Cl Cu F12 N6 O4'
_chemical_formula_sum 'C18 H9 Cl Cu F12 N6 O4'
_chemical_formula_weight 700.30
_space_group_crystal_system monoclinic
_space_group_IT_number 14
_space_group_name_Hall '-P 2yn'
_space_group_name_H-M_alt 'P 1 21/n 1'
_symmetry_space_group_name_Hall '-P 2yn'
_symmetry_space_group_name_H-M 'P 1 21/n 1'
_atom_sites_solution_hydrogens geom
_audit_creation_method SHELXL-2016/4
_audit_update_record
;
2019-03-22 deposited with the CCDC.    2019-07-04 downloaded from the CCDC.
;
_cell_angle_alpha 90
_cell_angle_beta 101.765(2)
_cell_angle_gamma 90
_cell_formula_units_Z 4
_cell_length_a 15.9292(3)
_cell_length_b 9.21150(10)
_cell_length_c 17.4056(3)
_cell_measurement_reflns_used 6876
_cell_measurement_temperature 150.00(10)
_cell_measurement_theta_max 72.2360
_cell_measurement_theta_min 4.1740
_cell_volume 2500.30(7)
_computing_cell_refinement 'CrysAlisPro 1.171.38.41r (Rigaku OD, 2015)'
_computing_data_collection 'CrysAlisPro 1.171.38.41r (Rigaku OD, 2015)'
_computing_data_reduction 'CrysAlisPro 1.171.38.41r (Rigaku OD, 2015)'
_computing_molecular_graphics 'DIAMOND 3.2k (Crystal Impact GbR, 2014)'
_computing_publication_material 'WinGX publication routines (Farrugia, 1999)'
_computing_structure_refinement 'SHELXL-2016/4 (Sheldrick, 2016)'
_computing_structure_solution 'SHELXL-97 (Sheldrick, 1997)'
_diffrn_ambient_temperature 150.00(10)
_diffrn_detector_area_resol_mean 5.1990
_diffrn_measured_fraction_theta_full 0.988
_diffrn_measured_fraction_theta_max 0.965
_diffrn_measurement_device_type 'SuperNova, Single source at offset, AtlasS2'
_diffrn_measurement_method '\w scans'
_diffrn_radiation_monochromator mirror
_diffrn_radiation_source 'SuperNova(Cu) micro-focus sealed X-ray Source'
_diffrn_radiation_type CuK\a
_diffrn_radiation_wavelength 1.54184
_diffrn_reflns_av_R_equivalents 0.0184
_diffrn_reflns_av_unetI/netI 0.0224
_diffrn_reflns_Laue_measured_fraction_full 0.988
_diffrn_reflns_Laue_measured_fraction_max 0.965
_diffrn_reflns_limit_h_max 19
_diffrn_reflns_limit_h_min -19
_diffrn_reflns_limit_k_max 11
_diffrn_reflns_limit_k_min -10
_diffrn_reflns_limit_l_max 21
_diffrn_reflns_limit_l_min -21
_diffrn_reflns_number 9887
_diffrn_reflns_point_group_measured_fraction_full 0.988
_diffrn_reflns_point_group_measured_fraction_max 0.965
_diffrn_reflns_theta_full 70.000
_diffrn_reflns_theta_max 72.577
_diffrn_reflns_theta_min 3.430
_exptl_absorpt_coefficient_mu 3.450
_exptl_absorpt_correction_T_max 1.00000
_exptl_absorpt_correction_T_min 0.77540
_exptl_absorpt_correction_type multi-scan
_exptl_absorpt_process_details
;
CrysAlisPro 1.171.38.41r (Rigaku Oxford Diffraction, 2015)
Empirical absorption correction using spherical harmonics,
 implemented in SCALE3 ABSPACK scaling algorithm.
;
_exptl_crystal_colour yellow
_exptl_crystal_density_diffrn 1.860
_exptl_crystal_description needle
_exptl_crystal_F_000 1380
_refine_diff_density_max 0.896
_refine_diff_density_min -0.763
_refine_diff_density_rms 0.073
_refine_ls_extinction_method none
_refine_ls_goodness_of_fit_ref 1.032
_refine_ls_hydrogen_treatment constr
_refine_ls_matrix_type full
_refine_ls_number_parameters 383
_refine_ls_number_reflns 4796
_refine_ls_number_restraints 0
_refine_ls_restrained_S_all 1.032
_refine_ls_R_factor_all 0.0424
_refine_ls_R_factor_gt 0.0388
_refine_ls_shift/su_max 0.001
_refine_ls_shift/su_mean 0.000
_refine_ls_structure_factor_coef Fsqd
_refine_ls_weighting_details 'w=1/[\s^2^(Fo^2^)+(0.0534P)^2^+3.2996P] where P=(Fo^2^+2Fc^2^)/3'
_refine_ls_weighting_scheme calc
_refine_ls_wR_factor_gt 0.1013
_refine_ls_wR_factor_ref 0.1044
_reflns_Friedel_coverage 0.000
_reflns_number_gt 4434
_reflns_number_total 4796
_reflns_threshold_expression 'I > 2\s(I)'
_cod_data_source_file c9dt02379h2.cif
_cod_data_source_block shelx_CCDC1
_cod_depositor_comments 'Adding full bibliography for 7700448--7700452.cif.'
_cod_database_code 7700449
_shelx_shelxl_version_number 2016/4
_shelx_space_group_comment
;
The symmetry employed for this shelxl refinement is uniquely defined
by the following loop, which should always be used as a source of
symmetry information in preference to the above space-group names.
They are only intended as comments.
;

loop_
_space_group_symop_operation_xyz
'x, y, z'
'-x+1/2, y+1/2, -z+1/2'
'-x, -y, -z'
'x-1/2, -y-1/2, z-1/2'

loop_
_atom_site_label
_atom_site_type_symbol
_atom_site_fract_x
_atom_site_fract_y
_atom_site_fract_z
_atom_site_U_iso_or_equiv
_atom_site_adp_type
_atom_site_occupancy
_atom_site_site_symmetry_order
_atom_site_calc_flag
_atom_site_refinement_flags_posn
_atom_site_refinement_flags_adp
_atom_site_refinement_flags_occupancy
C1 C 0.42052(16) 0.1326(3) 0.00209(14) 0.0272(5) Uani 1 1 d . . .
H1 H 0.471445 0.184733 0.008166 0.033 Uiso 1 1 calc R U .
C2 C 0.39001(17) 0.0637(3) -0.06837(14) 0.0320(5) Uani 1 1 d . . .
H2 H 0.420117 0.068115 -0.108809 0.038 Uiso 1 1 calc R U .
C3 C 0.31385(17) -0.0120(3) -0.07763(13) 0.0301(5) Uani 1 1 d . . .
H3 H 0.291662 -0.059335 -0.124588 0.036 Uiso 1 1 calc R U .
C4 C 0.27114(15) -0.0166(3) -0.01631(13) 0.0250(5) Uani 1 1 d . . .
H4 H 0.219491 -0.066427 -0.021739 0.030 Uiso 1 1 calc R U .
C5 C 0.30563(14) 0.0537(2) 0.05370(12) 0.0199(4) Uani 1 1 d . . .
C9 C 0.43885(15) 0.5286(2) 0.11185(13) 0.0237(5) Uani 1 1 d . . .
C10 C 0.52706(16) 0.5380(3) 0.12484(15) 0.0300(5) Uani 1 1 d . . .
H10 H 0.551852 0.629164 0.123856 0.036 Uiso 1 1 calc R U .
C11 C 0.58137(16) 0.4162(3) 0.13950(15) 0.0307(5) Uani 1 1 d . . .
C12 C 0.67810(18) 0.4491(3) 0.1600(2) 0.0460(7) Uani 1 1 d . . .
C13 C 0.38750(16) 0.6685(3) 0.09730(16) 0.0323(5) Uani 1 1 d . . .
C14 C 0.50686(15) 0.2969(3) 0.31959(13) 0.0246(5) Uani 1 1 d . . .
C15 C 0.53812(15) 0.1569(3) 0.33621(13) 0.0271(5) Uani 1 1 d . . .
H15 H 0.576097 0.137970 0.383251 0.033 Uiso 1 1 calc R U .
C16 C 0.51284(14) 0.0452(3) 0.28284(13) 0.0244(5) Uani 1 1 d . . .
C17 C 0.53947(17) -0.1103(3) 0.30743(15) 0.0315(5) Uani 1 1 d . . .
C18 C 0.53259(16) 0.4184(3) 0.38001(14) 0.0302(5) Uani 1 1 d . . .
F1 F 0.72471(13) 0.3410(3) 0.1480(2) 0.1000(11) Uani 1 1 d . . .
F2A F 0.70016(18) 0.5127(8) 0.2265(2) 0.110(2) Uani 0.803(8) 1 d . . P
F2B F 0.7076(8) 0.392(3) 0.2368(10) 0.110(2) Uani 0.197(8) 1 d . . P
F3 F 0.70056(15) 0.5520(3) 0.1139(2) 0.1111(12) Uani 1 1 d . . .
F4 F 0.34761(13) 0.69537(19) 0.15583(13) 0.0585(5) Uani 1 1 d . . .
F5 F 0.43392(10) 0.78595(16) 0.09007(11) 0.0429(4) Uani 1 1 d . . .
F6 F 0.32635(13) 0.6587(2) 0.03331(13) 0.0641(6) Uani 1 1 d . . .
F7 F 0.59912(13) -0.1175(2) 0.37201(10) 0.0557(5) Uani 1 1 d . . .
F8 F 0.57147(17) -0.1773(2) 0.25325(11) 0.0686(7) Uani 1 1 d . . .
F9 F 0.47322(14) -0.1837(2) 0.31953(19) 0.0896(9) Uani 1 1 d . . .
F10 F 0.57255(12) 0.36993(19) 0.44960(9) 0.0465(4) Uani 1 1 d . . .
F11 F 0.58488(11) 0.51170(19) 0.35454(10) 0.0438(4) Uani 1 1 d . . .
F12 F 0.46465(10) 0.49326(18) 0.39059(10) 0.0426(4) Uani 1 1 d . . .
O1 O 0.39075(10) 0.41888(17) 0.11026(9) 0.0238(3) Uani 1 1 d . . .
O2 O 0.56137(11) 0.28646(19) 0.13948(11) 0.0321(4) Uani 1 1 d . . .
O3 O 0.45778(11) 0.34179(18) 0.25824(9) 0.0278(4) Uani 1 1 d . . .
O4 O 0.46670(11) 0.05198(18) 0.21478(9) 0.0269(4) Uani 1 1 d . . .
C6 C 0.26254(15) 0.0441(2) 0.12307(13) 0.0242(5) Uani 1 1 d . . .
H6A H 0.201902 0.025503 0.104195 0.029 Uiso 1 1 calc R U .
H6B H 0.286349 -0.037572 0.155494 0.029 Uiso 1 1 calc R U .
C7 C 0.22819(14) 0.2972(2) 0.14464(13) 0.0216(4) Uani 1 1 d . . .
C8 C 0.16041(15) 0.5346(3) 0.09162(14) 0.0257(5) Uani 1 1 d . . .
CL1 Cl 0.12193(4) 0.69956(7) 0.05505(4) 0.03714(16) Uani 1 1 d . . .
CU1 Cu 0.42876(2) 0.23320(4) 0.16041(2) 0.02115(11) Uani 1 1 d . . .
N1 N 0.37960(12) 0.1274(2) 0.06232(10) 0.0211(4) Uani 1 1 d . . .
N2 N 0.27243(12) 0.1754(2) 0.17133(10) 0.0228(4) Uani 1 1 d . . .
H5 H 0.306300 0.175342 0.216644 0.027 Uiso 1 1 calc R U .
N3 N 0.19041(13) 0.3016(2) 0.06783(11) 0.0261(4) Uani 1 1 d . . .
N4 N 0.15544(13) 0.4264(2) 0.04057(11) 0.0286(4) Uani 1 1 d . . .
N5 N 0.22463(12) 0.4032(2) 0.19703(11) 0.0249(4) Uani 1 1 d . . .
N6 N 0.18961(13) 0.5271(2) 0.16903(11) 0.0261(4) Uani 1 1 d . . .

loop_
_atom_site_aniso_label
_atom_site_aniso_U_11
_atom_site_aniso_U_22
_atom_site_aniso_U_33
_atom_site_aniso_U_23
_atom_site_aniso_U_13
_atom_site_aniso_U_12
C1 0.0287(12) 0.0294(12) 0.0248(11) -0.0014(9) 0.0086(9) -0.0035(10)
C2 0.0404(14) 0.0359(14) 0.0222(11) -0.0017(10) 0.0120(10) -0.0008(11)
C3 0.0391(13) 0.0295(12) 0.0192(10) -0.0041(9) 0.0002(9) 0.0008(10)
C4 0.0267(11) 0.0212(11) 0.0242(11) 0.0001(9) -0.0014(9) -0.0011(9)
C5 0.0228(10) 0.0166(10) 0.0194(10) 0.0029(8) 0.0022(8) 0.0031(8)
C9 0.0277(11) 0.0218(11) 0.0211(10) 0.0001(8) 0.0039(8) -0.0015(9)
C10 0.0273(12) 0.0237(12) 0.0397(13) -0.0037(10) 0.0081(10) -0.0042(10)
C11 0.0251(12) 0.0322(13) 0.0341(13) -0.0064(10) 0.0047(10) -0.0027(10)
C12 0.0267(13) 0.0425(17) 0.069(2) -0.0133(15) 0.0090(13) -0.0049(12)
C13 0.0284(12) 0.0230(12) 0.0459(15) 0.0033(11) 0.0087(11) -0.0017(10)
C14 0.0236(11) 0.0281(12) 0.0213(10) -0.0021(9) 0.0026(8) -0.0018(9)
C15 0.0262(11) 0.0309(13) 0.0217(11) 0.0002(9) -0.0011(9) 0.0037(10)
C16 0.0231(10) 0.0269(12) 0.0235(11) 0.0040(9) 0.0051(8) 0.0043(9)
C17 0.0343(13) 0.0288(13) 0.0296(12) 0.0028(10) 0.0025(10) 0.0078(10)
C18 0.0333(12) 0.0304(13) 0.0240(11) -0.0022(10) -0.0007(9) -0.0040(10)
F1 0.0284(10) 0.0621(14) 0.207(3) -0.0260(18) 0.0176(14) 0.0021(10)
F2A 0.0322(12) 0.198(6) 0.093(2) -0.087(3) -0.0066(12) -0.023(2)
F2B 0.0322(12) 0.198(6) 0.093(2) -0.087(3) -0.0066(12) -0.023(2)
F3 0.0437(12) 0.097(2) 0.195(3) 0.045(2) 0.0302(16) -0.0153(13)
F4 0.0618(12) 0.0348(9) 0.0937(15) 0.0026(9) 0.0506(11) 0.0081(8)
F5 0.0388(9) 0.0210(7) 0.0722(12) 0.0076(7) 0.0193(8) -0.0026(6)
F6 0.0568(11) 0.0353(10) 0.0826(14) 0.0126(9) -0.0267(10) 0.0057(8)
F7 0.0743(13) 0.0445(10) 0.0368(9) 0.0018(8) -0.0156(8) 0.0255(9)
F8 0.1209(19) 0.0466(11) 0.0380(10) 0.0007(8) 0.0158(11) 0.0447(12)
F9 0.0467(11) 0.0440(12) 0.179(3) 0.0556(15) 0.0261(14) 0.0069(9)
F10 0.0652(11) 0.0409(9) 0.0240(7) -0.0039(7) -0.0128(7) -0.0017(8)
F11 0.0465(9) 0.0420(9) 0.0413(9) -0.0056(7) 0.0049(7) -0.0199(8)
F12 0.0429(9) 0.0395(9) 0.0444(9) -0.0181(7) 0.0069(7) 0.0022(7)
O1 0.0248(8) 0.0208(8) 0.0237(8) 0.0010(6) -0.0005(6) -0.0030(6)
O2 0.0258(9) 0.0270(9) 0.0427(10) -0.0034(8) 0.0050(7) 0.0013(7)
O3 0.0328(9) 0.0240(8) 0.0229(8) -0.0019(6) -0.0028(7) 0.0027(7)
O4 0.0317(9) 0.0233(8) 0.0224(8) -0.0008(6) -0.0020(6) 0.0019(7)
C6 0.0290(11) 0.0205(11) 0.0236(10) -0.0002(9) 0.0066(9) -0.0034(9)
C7 0.0209(10) 0.0249(11) 0.0195(10) -0.0022(9) 0.0056(8) -0.0030(9)
C8 0.0256(11) 0.0254(11) 0.0277(11) -0.0002(9) 0.0090(9) 0.0016(9)
CL1 0.0480(4) 0.0268(3) 0.0399(3) 0.0060(2) 0.0167(3) 0.0099(3)
CU1 0.02427(19) 0.01896(18) 0.01815(18) -0.00064(12) -0.00050(13) 0.00020(12)
N1 0.0244(9) 0.0190(9) 0.0192(8) 0.0012(7) 0.0031(7) 0.0007(7)
N2 0.0274(10) 0.0234(10) 0.0170(8) -0.0003(7) 0.0035(7) 0.0009(8)
N3 0.0298(10) 0.0254(10) 0.0213(9) -0.0027(8) 0.0010(8) 0.0023(8)
N4 0.0321(10) 0.0284(10) 0.0239(9) -0.0006(8) 0.0025(8) 0.0056(9)
N5 0.0261(10) 0.0281(10) 0.0215(9) -0.0049(8) 0.0072(7) -0.0007(8)
N6 0.0278(10) 0.0253(10) 0.0267(10) -0.0033(8) 0.0091(8) -0.0006(8)

loop_
_atom_type_symbol
_atom_type_description
_atom_type_scat_dispersion_real
_atom_type_scat_dispersion_imag
_atom_type_scat_source
C C 0.0181 0.0091 'International Tables Vol C Tables 4.2.6.8 and 6.1.1.4'
H H 0.0000 0.0000 'International Tables Vol C Tables 4.2.6.8 and 6.1.1.4'
Cl Cl 0.3639 0.7018 'International Tables Vol C Tables 4.2.6.8 and 6.1.1.4'
Cu Cu -1.9646 0.5888 'International Tables Vol C Tables 4.2.6.8 and 6.1.1.4'
F F 0.0727 0.0534 'International Tables Vol C Tables 4.2.6.8 and 6.1.1.4'
N N 0.0311 0.0180 'International Tables Vol C Tables 4.2.6.8 and 6.1.1.4'
O O 0.0492 0.0322 'International Tables Vol C Tables 4.2.6.8 and 6.1.1.4'

loop_
_geom_angle_atom_site_label_1
_geom_angle_atom_site_label_2
_geom_angle_atom_site_label_3
_geom_angle
N1 C1 C2 122.6(2)
N1 C1 H1 118.7
C2 C1 H1 118.7
C1 C2 C3 118.6(2)
C1 C2 H2 120.7
C3 C2 H2 120.7
C4 C3 C2 119.1(2)
C4 C3 H3 120.5
C2 C3 H3 120.5
C3 C4 C5 119.7(2)
C3 C4 H4 120.2
C5 C4 H4 120.2
N1 C5 C4 121.0(2)
N1 C5 C6 118.23(19)
C4 C5 C6 120.7(2)
O1 C9 C10 130.2(2)
O1 C9 C13 111.8(2)
C10 C9 C13 118.0(2)
C9 C10 C11 123.2(2)
C9 C10 H10 118.4
C11 C10 H10 118.4
O2 C11 C10 128.4(2)
O2 C11 C12 115.8(2)
C10 C11 C12 115.8(2)
F2A C12 F1 116.2(4)
F2A C12 F3 99.2(4)
F1 C12 F3 102.5(3)
F2A C12 F2B 49.1(9)
F1 C12 F2B 77.0(9)
F3 C12 F2B 138.5(8)
F2A C12 C11 112.1(3)
F1 C12 C11 113.2(2)
F3 C12 C11 112.2(3)
F2B C12 C11 105.5(6)
F6 C13 F4 105.8(2)
F6 C13 F5 107.7(2)
F4 C13 F5 106.4(2)
F6 C13 C9 111.1(2)
F4 C13 C9 110.8(2)
F5 C13 C9 114.5(2)
O3 C14 C15 128.0(2)
O3 C14 C18 112.1(2)
C15 C14 C18 120.0(2)
C16 C15 C14 120.3(2)
C16 C15 H15 119.8
C14 C15 H15 119.8
O4 C16 C15 128.7(2)
O4 C16 C17 112.6(2)
C15 C16 C17 118.7(2)
F9 C17 F8 108.5(3)
F9 C17 F7 107.6(2)
F8 C17 F7 105.7(2)
F9 C17 C16 110.0(2)
F8 C17 C16 111.4(2)
F7 C17 C16 113.3(2)
F10 C18 F12 107.5(2)
F10 C18 F11 107.7(2)
F12 C18 F11 107.0(2)
F10 C18 C14 113.1(2)
F12 C18 C14 111.28(19)
F11 C18 C14 109.9(2)
C12 F1 F2B 55.2(9)
F2B F2A C12 72.1(8)
F2A F2B C12 58.8(13)
F2A F2B F1 99.0(16)
C12 F2B F1 47.8(5)
C9 O1 CU1 123.83(14)
C11 O2 CU1 117.19(16)
C14 O3 CU1 124.70(16)
C16 O4 CU1 124.09(16)
N2 C6 C5 113.45(18)
N2 C6 H6A 108.9
C5 C6 H6A 108.9
N2 C6 H6B 108.9
C5 C6 H6B 108.9
H6A C6 H6B 107.7
N5 C7 N3 125.3(2)
N5 C7 N2 117.34(19)
N3 C7 N2 117.4(2)
N4 C8 N6 126.8(2)
N4 C8 CL1 116.73(18)
N6 C8 CL1 116.47(18)
O3 CU1 O4 91.18(7)
O3 CU1 O1 86.44(7)
O4 CU1 O1 177.54(7)
O3 CU1 N1 170.69(8)
O4 CU1 N1 91.49(7)
O1 CU1 N1 90.77(7)
O3 CU1 O2 88.08(7)
O4 CU1 O2 93.23(7)
O1 CU1 O2 87.31(7)
N1 CU1 O2 100.67(7)
C5 N1 C1 119.05(19)
C5 N1 CU1 121.91(15)
C1 N1 CU1 119.02(16)
C7 N2 C6 119.99(18)
C7 N2 H5 120.0
C6 N2 H5 120.0
N4 N3 C7 116.85(19)
N3 N4 C8 116.70(19)
N6 N5 C7 116.80(19)
N5 N6 C8 116.83(19)

loop_
_geom_bond_atom_site_label_1
_geom_bond_atom_site_label_2
_geom_bond_distance
C1 N1 1.343(3)
C1 C2 1.378(3)
C1 H1 0.9300
C2 C3 1.380(4)
C2 H2 0.9300
C3 C4 1.379(3)
C3 H3 0.9300
C4 C5 1.390(3)
C4 H4 0.9300
C5 N1 1.341(3)
C5 C6 1.508(3)
C9 O1 1.265(3)
C9 C10 1.380(3)
C9 C13 1.520(3)
C10 C11 1.408(4)
C10 H10 0.9300
C11 O2 1.237(3)
C11 C12 1.539(4)
C12 F2A 1.281(5)
C12 F1 1.285(4)
C12 F3 1.337(4)
C12 F2B 1.43(2)
C13 F6 1.325(3)
C13 F4 1.329(3)
C13 F5 1.331(3)
C14 O3 1.258(3)
C14 C15 1.392(3)
C14 C18 1.533(3)
C15 C16 1.389(3)
C15 H15 0.9300
C16 O4 1.262(3)
C16 C17 1.531(3)
C17 F9 1.306(3)
C17 F8 1.314(3)
C17 F7 1.317(3)
C18 F10 1.325(3)
C18 F12 1.328(3)
C18 F11 1.334(3)
F1 F2B 1.691(16)
F2A F2B 1.13(3)
O1 CU1 1.9593(16)
O2 CU1 2.2691(18)
O3 CU1 1.9476(16)
O4 CU1 1.9529(16)
C6 N2 1.463(3)
C6 H6A 0.9700
C6 H6B 0.9700
C7 N5 1.345(3)
C7 N3 1.350(3)
C7 N2 1.355(3)
C8 N4 1.327(3)
C8 N6 1.335(3)
C8 CL1 1.712(2)
CU1 N1 1.9831(18)
N2 H5 0.8600
N3 N4 1.322(3)
N5 N6 1.320(3)
